data_7229347
loop_
_publ_author_name
'Guan, Jing'
'Zhang, Fangyuan'
'Zhang, Yijiao'
'Liu, Zhigang'
'Wu, Yanli'
'Xia, Debin'

_publ_section_title
;
 Synthesis, Structure and Optoelectronic Properties of Rigid 3D
 Tetraindeno-Fused Spirofluorene with Thioxanthene or Dioxothioxanthene
 Substitutes
;
_journal_name_full CrystEngComm
_journal_paper_doi 10.1039/C7CE01407D
_journal_year 2017
_chemical_formula_moiety '8(C2 H2 Cl4), C117 H88 O8 S4'
_chemical_formula_sum 'C133 H104 Cl32 O8 S4'
_chemical_formula_weight 3092.80
_space_group_crystal_system monoclinic
_space_group_IT_number 15
_space_group_name_Hall '-C 2yc'
_space_group_name_H-M_alt 'C 1 2/c 1'
_symmetry_space_group_name_Hall '-C 2yc'
_symmetry_space_group_name_H-M 'C 1 2/c 1'
_atom_sites_solution_hydrogens geom
_atom_sites_solution_primary dual
_audit_creation_date 2017-06-30
_audit_creation_method
;
Olex2 1.2-beta
(compiled 2017.06.29 svn.r3433 for OlexSys, GUI svn.r5356)
;
_audit_update_record
;
2017-07-25 deposited with the CCDC.
2017-10-17 downloaded from the CCDC.
;
_cell_angle_alpha 90
_cell_angle_beta 101.028(2)
_cell_angle_gamma 90
_cell_formula_units_Z 4
_cell_length_a 31.7737(8)
_cell_length_b 18.4299(6)
_cell_length_c 34.7940(6)
_cell_measurement_reflns_used 6429
_cell_measurement_temperature 173.00(10)
_cell_measurement_theta_max 25.8000
_cell_measurement_theta_min 3.2610
_cell_volume 19998.6(9)
_computing_cell_refinement 'CrysAlisPro 1.171.38.41 (Rigaku OD, 2015)'
_computing_data_collection 'CrysAlisPro 1.171.38.41 (Rigaku OD, 2015)'
_computing_data_reduction 'CrysAlisPro 1.171.38.41 (Rigaku OD, 2015)'
_computing_molecular_graphics 'Olex2 (Dolomanov et al., 2009)'
_computing_publication_material 'Olex2 (Dolomanov et al., 2009)'
_computing_structure_refinement 'ShelXL (Sheldrick, 2015)'
_computing_structure_solution 'ShelXT (Sheldrick, 2015)'
_diffrn_ambient_environment N~2~
_diffrn_ambient_temperature 173.00(10)
_diffrn_detector 'CCD plate'
_diffrn_detector_area_resol_mean 15.9737
_diffrn_detector_type Eos
_diffrn_measured_fraction_theta_full 0.992
_diffrn_measured_fraction_theta_max 0.992
_diffrn_measurement_details
;
List of Runs (angles in degrees, time in seconds):

  # Type    Start    End  Width  t~exp~   \w     \q     \k     \f   Frames
#--------------------------------------------------------------------------
  1  \w    -52.00  68.00   0.50   17.50    --   21.45 -19.00  60.00  240
  2  \w     37.00 103.00   0.50   17.50    --   21.45-178.00 120.00  132
  3  \w    -11.00  17.00   0.50   17.50    --   21.45  77.00 120.00   56
  4  \w   -105.00 -70.00   0.50   17.50    --  -22.39 178.00  30.00   70
;
_diffrn_measurement_device 'four-circle diffractometer'
_diffrn_measurement_device_type 'SuperNova, Dual, Cu at zero, Eos'
_diffrn_measurement_method '\w scans'
_diffrn_orient_matrix_type 'CrysAlisPro convention (1999,Acta A55,543-557)'
_diffrn_orient_matrix_UB_11 0.0085650000
_diffrn_orient_matrix_UB_12 -0.0068296000
_diffrn_orient_matrix_UB_13 -0.0170271000
_diffrn_orient_matrix_UB_21 -0.0029988000
_diffrn_orient_matrix_UB_22 -0.0377969000
_diffrn_orient_matrix_UB_23 0.0022956000
_diffrn_orient_matrix_UB_31 -0.0208564000
_diffrn_orient_matrix_UB_32 0.0026322000
_diffrn_orient_matrix_UB_33 -0.0116547000
_diffrn_radiation_monochromator mirror
_diffrn_radiation_probe x-ray
_diffrn_radiation_type MoK\a
_diffrn_radiation_wavelength 0.71073
_diffrn_reflns_av_R_equivalents 0.0365
_diffrn_reflns_av_unetI/netI 0.0552
_diffrn_reflns_Laue_measured_fraction_full 0.992
_diffrn_reflns_Laue_measured_fraction_max 0.992
_diffrn_reflns_limit_h_max 34
_diffrn_reflns_limit_h_min -37
_diffrn_reflns_limit_k_max 19
_diffrn_reflns_limit_k_min -21
_diffrn_reflns_limit_l_max 41
_diffrn_reflns_limit_l_min -41
_diffrn_reflns_number 36447
_diffrn_reflns_point_group_measured_fraction_full 0.992
_diffrn_reflns_point_group_measured_fraction_max 0.992
_diffrn_reflns_theta_full 25.027
_diffrn_reflns_theta_max 25.027
_diffrn_reflns_theta_min 3.099
_diffrn_source 'micro-focus sealed X-ray tube'
_diffrn_source_type 'SuperNova (Mo) X-ray Source'
_exptl_absorpt_coefficient_mu 0.514
_exptl_absorpt_correction_T_max 1.00000
_exptl_absorpt_correction_T_min 0.80983
_exptl_absorpt_correction_type multi-scan
_exptl_absorpt_process_details
;
CrysAlisPro 1.171.38.41 (Rigaku Oxford Diffraction, 2015)
Empirical absorption correction using spherical harmonics,
 implemented in SCALE3 ABSPACK scaling algorithm.
;
_exptl_crystal_colour colourless
_exptl_crystal_colour_primary colourless
_exptl_crystal_density_diffrn 1.027
_exptl_crystal_description block
_exptl_crystal_F_000 6296
_refine_diff_density_max 1.585
_refine_diff_density_min -0.874
_refine_diff_density_rms 0.138
_refine_ls_extinction_method none
_refine_ls_goodness_of_fit_ref 1.612
_refine_ls_hydrogen_treatment constr
_refine_ls_matrix_type full
_refine_ls_number_parameters 804
_refine_ls_number_reflns 17507
_refine_ls_number_restraints 56
_refine_ls_restrained_S_all 1.619
_refine_ls_R_factor_all 0.1836
_refine_ls_R_factor_gt 0.1438
_refine_ls_shift/su_max 0.001
_refine_ls_shift/su_mean 0.000
_refine_ls_structure_factor_coef Fsqd
_refine_ls_weighting_details 'w=1/[\s^2^(Fo^2^)+(0.2000P)^2^] where P=(Fo^2^+2Fc^2^)/3'
_refine_ls_weighting_scheme calc
_refine_ls_wR_factor_gt 0.4203
_refine_ls_wR_factor_ref 0.4561
_reflns_Friedel_coverage 0.000
_reflns_number_gt 10763
_reflns_number_total 17507
_reflns_threshold_expression 'I > 2\s(I)'
_cod_data_source_file c7ce01407d2.cif
_cod_data_source_block 20170628-f-x2_sq
_cod_database_code 7229347
_shelx_shelxl_version_number 2014/7
_shelx_space_group_comment
;
The symmetry employed for this shelxl refinement is uniquely defined
by the following loop, which should always be used as a source of
symmetry information in preference to the above space-group names.
They are only intended as comments.
;
_reflns_odcompleteness_completeness 99.72
_reflns_odcompleteness_iscentric 1
_reflns_odcompleteness_theta 26.32
_olex2_refinement_description
;
1. Fixed Uiso
 At 1.2 times of:
  All C(H) groups
 At 1.5 times of:
  All C(H,H,H) groups
2. Restrained distances
 Cl14-C8
 2.7 with sigma of 0.02
 C2-C1
 1.5 with sigma of 0.02
3. Rigid body (RIGU) restrains
 Cl16, Cl13, C7, Cl14, C8, Cl15
 with sigma for 1-2 distances of 0.004 and sigma for 1-3 distances of 0.004
 C15, C14, C18, C17, C16
 with sigma for 1-2 distances of 0.004 and sigma for 1-3 distances of 0.004
4.a Ternary CH refined with riding coordinates:
 C1(H1), C2(H2), C3(H3), C4(H4), C5(H5), C6(H6), C7(H7), C8(H8)
4.b Aromatic/amide H refined with riding coordinates:
 C16(H16), C17(H17), C18(H18), C19(H19), C24(H24), C25(H25), C27(H27),
 C32(H32), C35(H35), C37(H37), C44(H44), C45(H45), C46(H46), C47(H47), C48(H48),
  C49(H49), C50(H50), C51(H51), C55(H55), C58(H58), C60(H60), C61(H61),
 C66(H66), C67(H67), C68(H68), C69(H69)
4.c Idealised Me refined as rotating group:
 C29(H29A,H29B,H29C), C30(H30A,H30B,H30C), C31(H31A,H31B,H31C), C63(H63A,H63B,
 H63C), C64(H64A,H64B,H64C), C65(H65A,H65B,H65C)
;
_olex2_submission_special_instructions 'No special instructions were received'
_oxdiff_exptl_absorpt_empirical_details
;
Empirical correction (ABSPACK) includes:
- Absorption correction using spherical harmonics
- Frame scaling
;
_oxdiff_exptl_absorpt_empirical_full_max 1.224
_oxdiff_exptl_absorpt_empirical_full_min 0.862

loop_
_space_group_symop_operation_xyz
'x, y, z'
'-x, y, -z+1/2'
'x+1/2, y+1/2, z'
'-x+1/2, y+1/2, -z+1/2'
'-x, -y, -z'
'x, -y, z-1/2'
'-x+1/2, -y+1/2, -z'
'x+1/2, -y+1/2, z-1/2'

loop_
_atom_site_label
_atom_site_type_symbol
_atom_site_fract_x
_atom_site_fract_y
_atom_site_fract_z
_atom_site_U_iso_or_equiv
_atom_site_adp_type
_atom_site_occupancy
_atom_site_site_symmetry_order
_atom_site_calc_flag
_atom_site_refinement_flags_posn
_atom_site_refinement_flags_adp
_atom_site_refinement_flags_occupancy
Cl1 Cl 0.37199(8) 0.61901(15) 0.47454(8) 0.0826(8) Uani 1 1 d . . .
Cl2 Cl 0.28810(8) 0.66622(16) 0.49138(8) 0.0809(7) Uani 1 1 d . . .
Cl3 Cl 0.32263(10) 0.83203(16) 0.48500(13) 0.1158(13) Uani 1 1 d . . .
Cl4 Cl 0.31900(12) 0.73490(18) 0.41636(8) 0.1043(10) Uani 1 1 d . . .
C1 C 0.3418(3) 0.6925(6) 0.4905(3) 0.078(3) Uani 1 1 d D . .
H1 H 0.3559 0.7063 0.5177 0.093 Uiso 1 1 calc R . .
C2 C 0.3474(3) 0.7481(6) 0.4660(3) 0.079(3) Uani 1 1 d D . .
H2 H 0.3786 0.7561 0.4665 0.095 Uiso 1 1 calc R . .
Cl5 Cl 0.22336(10) 0.5170(2) 0.44886(9) 0.0967(9) Uani 1 1 d . . .
Cl6 Cl 0.27846(12) 0.38928(17) 0.44128(10) 0.1071(10) Uani 1 1 d . . .
Cl7 Cl 0.24864(12) 0.4978(2) 0.36549(8) 0.1089(11) Uani 1 1 d . . .
Cl8 Cl 0.33900(13) 0.4927(2) 0.40574(12) 0.1277(15) Uani 1 1 d . . .
C3 C 0.2787(4) 0.4830(6) 0.4435(3) 0.095(4) Uani 1 1 d . . .
H3 H 0.3006 0.4995 0.4664 0.114 Uiso 1 1 calc R . .
C4 C 0.2845(8) 0.5200(10) 0.4100(6) 0.183(10) Uani 1 1 d . . .
H4 H 0.2837 0.5735 0.4146 0.219 Uiso 1 1 calc R . .
Cl9 Cl 0.2490(3) 0.3082(4) 0.5351(2) 0.217(3) Uani 1 1 d . . .
Cl10 Cl 0.21817(17) 0.3889(2) 0.59544(10) 0.1365(15) Uani 1 1 d . . .
Cl11 Cl 0.15757(15) 0.4780(3) 0.52436(16) 0.1514(16) Uani 1 1 d . . .
Cl12 Cl 0.1479(3) 0.3174(5) 0.52666(17) 0.263(5) Uani 1 1 d . . .
C5 C 0.2194(4) 0.3891(7) 0.5456(4) 0.103(4) Uani 1 1 d . . .
H5 H 0.2348 0.4335 0.5393 0.124 Uiso 1 1 calc R . .
C6 C 0.1824(6) 0.3819(13) 0.5192(4) 0.168(9) Uani 1 1 d . . .
H6 H 0.1889 0.3765 0.4924 0.201 Uiso 1 1 calc R . .
Cl13 Cl 0.50954(12) 0.4414(3) 0.64988(14) 0.1332(14) Uani 1 1 d . U .
Cl14 Cl 0.57127(19) 0.5413(4) 0.64207(16) 0.174(2) Uani 1 1 d D U .
Cl15 Cl 0.45863(14) 0.5244(4) 0.56149(17) 0.172(2) Uani 1 1 d . U .
Cl16 Cl 0.5396(2) 0.4477(5) 0.56250(18) 0.235(4) Uani 1 1 d . U .
C7 C 0.5158(5) 0.5125(8) 0.6238(5) 0.116(4) Uani 1 1 d . U .
H7 H 0.4977 0.5510 0.6326 0.139 Uiso 1 1 calc R . .
C8 C 0.5111(5) 0.5236(12) 0.5796(4) 0.150(5) Uani 1 1 d D U .
H8 H 0.5243 0.5707 0.5740 0.180 Uiso 1 1 calc R . .
S1 S 0.45611(7) 0.76780(14) 0.54078(6) 0.0674(7) Uani 1 1 d . . .
S2 S 0.33049(7) 0.51475(14) 0.56892(6) 0.0611(6) Uani 1 1 d . . .
O1 O 0.4304(2) 0.7174(4) 0.55650(16) 0.0744(19) Uani 1 1 d . . .
O2 O 0.4438(3) 0.7835(5) 0.49948(19) 0.118(3) Uani 1 1 d . . .
O3 O 0.3603(2) 0.5713(4) 0.56597(17) 0.0710(17) Uani 1 1 d . . .
O4 O 0.3003(3) 0.4983(4) 0.53440(17) 0.090(2) Uani 1 1 d . . .
C11 C 0.4600(3) 0.8456(5) 0.5666(2) 0.057(2) Uani 1 1 d . . .
C12 C 0.4921(2) 0.8594(5) 0.6014(2) 0.049(2) Uani 1 1 d . . .
C13 C 0.5272(2) 0.8059(4) 0.61484(19) 0.0423(17) Uani 1 1 d . . .
C14 C 0.5393(3) 0.7527(5) 0.5815(2) 0.053(2) Uani 1 1 d . U .
C15 C 0.5099(3) 0.7384(6) 0.5495(2) 0.071(2) Uani 1 1 d . U .
C16 C 0.5224(5) 0.6895(7) 0.5205(3) 0.090(3) Uani 1 1 d . U .
H16 H 0.5021 0.6777 0.4976 0.109 Uiso 1 1 calc R . .
C17 C 0.5591(4) 0.6631(8) 0.5251(3) 0.092(3) Uani 1 1 d . U .
H17 H 0.5665 0.6329 0.5053 0.110 Uiso 1 1 calc R . .
C18 C 0.5894(4) 0.6768(6) 0.5583(3) 0.085(3) Uani 1 1 d . U .
H18 H 0.6169 0.6548 0.5621 0.102 Uiso 1 1 calc R . .
C19 C 0.5781(3) 0.7243(5) 0.5864(3) 0.064(2) Uani 1 1 d . . .
H19 H 0.5987 0.7361 0.6092 0.077 Uiso 1 1 calc R . .
C20 C 0.51670(19) 0.7563(4) 0.64795(18) 0.0339(14) Uani 1 1 d . . .
C21 C 0.54561(18) 0.7733(4) 0.68315(17) 0.0300(13) Uani 1 1 d . . .
C22 C 0.57595(19) 0.8285(4) 0.67632(18) 0.0335(14) Uani 1 1 d . . .
C23 C 0.5668(2) 0.8454(5) 0.63647(19) 0.0450(18) Uani 1 1 d . . .
C24 C 0.5916(2) 0.8969(5) 0.6212(3) 0.060(2) Uani 1 1 d . . .
H24 H 0.5856 0.9102 0.5944 0.072 Uiso 1 1 calc R . .
C25 C 0.6258(3) 0.9278(5) 0.6478(2) 0.057(2) Uani 1 1 d . . .
H25 H 0.6440 0.9609 0.6377 0.069 Uiso 1 1 calc R . .
C26 C 0.63513(19) 0.9132(4) 0.6881(2) 0.0451(18) Uani 1 1 d . . .
C27 C 0.6090(2) 0.8616(4) 0.7019(2) 0.0451(17) Uani 1 1 d . . .
H27 H 0.6140 0.8495 0.7289 0.054 Uiso 1 1 calc R . .
C28 C 0.6731(2) 0.9505(4) 0.7150(2) 0.0499(19) Uani 1 1 d . . .
C29 C 0.7142(3) 0.9305(5) 0.7011(3) 0.065(2) Uani 1 1 d . . .
H29A H 0.7190 0.8780 0.7038 0.098 Uiso 1 1 calc GR . .
H29B H 0.7385 0.9562 0.7169 0.098 Uiso 1 1 calc GR . .
H29C H 0.7117 0.9443 0.6735 0.098 Uiso 1 1 calc GR . .
C30 C 0.6779(3) 0.9256(6) 0.7570(3) 0.084(3) Uani 1 1 d . . .
H30A H 0.6513 0.9354 0.7664 0.127 Uiso 1 1 calc GR . .
H30B H 0.7016 0.9518 0.7733 0.127 Uiso 1 1 calc GR . .
H30C H 0.6838 0.8734 0.7585 0.127 Uiso 1 1 calc GR . .
C31 C 0.6656(3) 1.0338(5) 0.7114(3) 0.070(3) Uani 1 1 d . . .
H31A H 0.6834 1.0543 0.6940 0.105 Uiso 1 1 calc GR . .
H31B H 0.6733 1.0563 0.7373 0.105 Uiso 1 1 calc GR . .
H31C H 0.6353 1.0434 0.7005 0.105 Uiso 1 1 calc GR . .
C32 C 0.54246(17) 0.7369(3) 0.71872(17) 0.0261(12) Uani 1 1 d . . .
H32 H 0.5613 0.7472 0.7428 0.031 Uiso 1 1 calc R . .
C33 C 0.51009(17) 0.6853(3) 0.71581(16) 0.0237(12) Uani 1 1 d . . .
C34 C 0.48243(17) 0.6693(3) 0.68138(16) 0.0234(12) Uani 1 1 d . . .
C35 C 0.48448(17) 0.7045(4) 0.64651(17) 0.0311(14) Uani 1 1 d . . .
H35 H 0.4650 0.6938 0.6229 0.037 Uiso 1 1 calc R . .
C36 C 0.45273(17) 0.6110(3) 0.68842(16) 0.0250(12) Uani 1 1 d . . .
C37 C 0.41907(18) 0.5762(3) 0.66392(17) 0.0293(13) Uani 1 1 d . . .
H37 H 0.4108 0.5894 0.6372 0.035 Uiso 1 1 calc R . .
C38 C 0.39809(17) 0.5213(3) 0.68012(17) 0.0288(13) Uani 1 1 d . . .
C39 C 0.35987(19) 0.4744(3) 0.65823(18) 0.0317(14) Uani 1 1 d . . .
C40 C 0.3734(2) 0.4274(4) 0.6282(2) 0.0415(16) Uani 1 1 d . . .
C41 C 0.3576(3) 0.4390(5) 0.5879(2) 0.057(2) Uani 1 1 d . . .
C42 C 0.3023(3) 0.5372(5) 0.6061(2) 0.057(2) Uani 1 1 d . . .
C43 C 0.32071(18) 0.5220(4) 0.64527(19) 0.0348(15) Uani 1 1 d . . .
C44 C 0.2987(2) 0.5522(4) 0.6741(2) 0.0521(19) Uani 1 1 d . . .
H44 H 0.3095 0.5460 0.7013 0.062 Uiso 1 1 calc R . .
C45 C 0.2609(3) 0.5909(5) 0.6607(3) 0.067(2) Uani 1 1 d . . .
H45 H 0.2459 0.6093 0.6797 0.081 Uiso 1 1 calc R . .
C46 C 0.2447(3) 0.6038(5) 0.6239(3) 0.068(3) Uani 1 1 d . . .
H46 H 0.2188 0.6306 0.6168 0.081 Uiso 1 1 calc R . .
C47 C 0.2657(2) 0.5780(5) 0.5955(3) 0.063(2) Uani 1 1 d . . .
H47 H 0.2549 0.5883 0.5686 0.075 Uiso 1 1 calc R . .
C48 C 0.3701(4) 0.3876(6) 0.5605(2) 0.074(3) Uani 1 1 d . . .
H48 H 0.3581 0.3919 0.5334 0.088 Uiso 1 1 calc R . .
C49 C 0.3991(3) 0.3324(5) 0.5731(2) 0.062(2) Uani 1 1 d . . .
H49 H 0.4081 0.3004 0.5548 0.074 Uiso 1 1 calc R . .
C50 C 0.4138(3) 0.3253(5) 0.6111(3) 0.067(3) Uani 1 1 d . . .
H50 H 0.4336 0.2873 0.6197 0.081 Uiso 1 1 calc R . .
C51 C 0.4020(2) 0.3703(4) 0.6392(2) 0.0488(18) Uani 1 1 d . . .
H51 H 0.4135 0.3621 0.6661 0.059 Uiso 1 1 calc R . .
C52 C 0.35213(19) 0.4265(3) 0.69302(18) 0.0315(14) Uani 1 1 d . . .
C53 C 0.3805(2) 0.4436(3) 0.72776(18) 0.0345(15) Uani 1 1 d . . .
C54 C 0.40825(19) 0.5034(3) 0.71898(18) 0.0314(14) Uani 1 1 d . . .
C55 C 0.44058(18) 0.5393(3) 0.74508(17) 0.0286(13) Uani 1 1 d . . .
H55 H 0.4474 0.5272 0.7721 0.034 Uiso 1 1 calc R . .
C56 C 0.46227(17) 0.5939(3) 0.72901(16) 0.0237(12) Uani 1 1 d . . .
C57 C 0.5000 0.6388(4) 0.7500 0.0221(16) Uani 1 2 d S T P
C58 C 0.3792(2) 0.4085(4) 0.76345(19) 0.0405(16) Uani 1 1 d . . .
H58 H 0.3987 0.4208 0.7868 0.049 Uiso 1 1 calc R . .
C59 C 0.3484(2) 0.3555(4) 0.76337(19) 0.0353(15) Uani 1 1 d . . .
C60 C 0.3209(2) 0.3363(4) 0.7279(2) 0.0478(18) Uani 1 1 d . . .
H60 H 0.3013 0.2974 0.7279 0.057 Uiso 1 1 calc R . .
C61 C 0.3219(2) 0.3729(4) 0.6931(2) 0.0397(16) Uani 1 1 d . . .
H61 H 0.3021 0.3611 0.6698 0.048 Uiso 1 1 calc R . .
C62 C 0.3450(3) 0.3151(5) 0.8007(2) 0.061(2) Uani 1 1 d . . .
C63 C 0.2996(4) 0.3322(8) 0.8097(3) 0.097(4) Uani 1 1 d . . .
H63A H 0.3028 0.3573 0.8350 0.145 Uiso 1 1 calc GR . .
H63B H 0.2839 0.2868 0.8109 0.145 Uiso 1 1 calc GR . .
H63C H 0.2838 0.3633 0.7891 0.145 Uiso 1 1 calc GR . .
C64 C 0.3789(4) 0.3391(7) 0.8352(3) 0.102(4) Uani 1 1 d . . .
H64A H 0.4067 0.3185 0.8328 0.153 Uiso 1 1 calc GR . .
H64B H 0.3711 0.3221 0.8596 0.153 Uiso 1 1 calc GR . .
H64C H 0.3809 0.3922 0.8356 0.153 Uiso 1 1 calc GR . .
C65 C 0.3511(4) 0.2317(6) 0.7962(4) 0.105(4) Uani 1 1 d . . .
H65A H 0.3268 0.2121 0.7774 0.157 Uiso 1 1 calc GR . .
H65B H 0.3525 0.2080 0.8216 0.157 Uiso 1 1 calc GR . .
H65C H 0.3778 0.2226 0.7868 0.157 Uiso 1 1 calc GR . .
C66 C 0.4877(2) 0.9197(5) 0.6218(3) 0.053(2) Uani 1 1 d . . .
H66 H 0.5078 0.9291 0.6452 0.064 Uiso 1 1 calc R . .
C67 C 0.4555(4) 0.9677(6) 0.6100(3) 0.079(3) Uani 1 1 d . . .
H67 H 0.4549 1.0098 0.6257 0.095 Uiso 1 1 calc R . .
C68 C 0.4245(3) 0.9609(7) 0.5781(5) 0.108(5) Uani 1 1 d . . .
H68 H 0.4020 0.9953 0.5716 0.129 Uiso 1 1 calc R . .
C69 C 0.4274(3) 0.9003(7) 0.5553(4) 0.087(4) Uani 1 1 d . . .
H69 H 0.4075 0.8945 0.5314 0.104 Uiso 1 1 calc R . .

loop_
_atom_site_aniso_label
_atom_site_aniso_U_11
_atom_site_aniso_U_22
_atom_site_aniso_U_33
_atom_site_aniso_U_23
_atom_site_aniso_U_13
_atom_site_aniso_U_12
Cl1 0.0820(16) 0.0805(18) 0.0815(17) -0.0260(13) 0.0062(13) 0.0168(13)
Cl2 0.0652(13) 0.0893(19) 0.0873(17) 0.0026(14) 0.0126(12) -0.0151(13)
Cl3 0.0812(18) 0.0626(17) 0.185(4) -0.0227(19) -0.022(2) 0.0087(14)
Cl4 0.143(3) 0.101(2) 0.0599(15) 0.0072(15) -0.0044(16) 0.006(2)
C1 0.074(6) 0.096(8) 0.051(5) 0.000(5) -0.019(4) -0.026(6)
C2 0.075(6) 0.109(9) 0.052(5) -0.016(6) 0.006(5) -0.020(6)
Cl5 0.0871(18) 0.125(3) 0.0816(18) -0.0280(17) 0.0243(14) -0.0279(17)
Cl6 0.147(3) 0.0719(19) 0.106(2) 0.0063(16) 0.034(2) -0.0216(18)
Cl7 0.143(3) 0.127(3) 0.0538(15) -0.0044(15) 0.0114(16) -0.037(2)
Cl8 0.121(3) 0.138(3) 0.139(3) -0.081(3) 0.061(2) -0.045(2)
C3 0.141(11) 0.076(7) 0.054(6) -0.001(5) -0.018(6) -0.046(7)
C4 0.25(3) 0.122(13) 0.129(14) -0.041(12) -0.072(16) -0.054(14)
Cl9 0.326(9) 0.159(5) 0.200(6) 0.046(4) 0.136(6) 0.075(6)
Cl10 0.201(4) 0.131(3) 0.078(2) 0.006(2) 0.028(2) -0.027(3)
Cl11 0.118(3) 0.176(5) 0.163(4) 0.013(3) 0.034(3) 0.013(3)
Cl12 0.358(10) 0.293(9) 0.139(4) -0.011(5) 0.051(5) -0.244(8)
C5 0.121(10) 0.101(10) 0.086(8) -0.012(7) 0.015(7) -0.056(8)
C6 0.173(16) 0.26(3) 0.081(10) 0.015(12) 0.055(11) -0.055(17)
Cl13 0.100(2) 0.146(4) 0.157(3) 0.020(3) 0.033(2) -0.018(2)
Cl14 0.191(5) 0.190(5) 0.152(4) -0.021(4) 0.060(4) -0.055(4)
Cl15 0.094(2) 0.234(6) 0.173(4) 0.024(4) -0.008(3) 0.014(3)
Cl16 0.196(5) 0.350(10) 0.162(5) -0.097(5) 0.041(4) 0.108(6)
C7 0.134(8) 0.102(8) 0.121(7) -0.015(6) 0.047(6) 0.015(6)
C8 0.114(7) 0.219(13) 0.126(7) -0.005(7) 0.044(6) 0.007(7)
S1 0.0707(13) 0.0862(17) 0.0369(10) 0.0192(10) -0.0108(9) -0.0305(12)
S2 0.0644(13) 0.0763(15) 0.0387(10) 0.0088(10) -0.0002(9) -0.0105(11)
O1 0.078(4) 0.093(5) 0.044(3) 0.005(3) -0.009(3) -0.052(4)
O2 0.154(7) 0.138(7) 0.041(3) 0.039(4) -0.032(4) -0.060(6)
O3 0.077(4) 0.083(5) 0.056(4) 0.018(3) 0.018(3) -0.020(3)
O4 0.117(6) 0.103(6) 0.037(3) 0.013(3) -0.020(4) -0.005(4)
C11 0.060(5) 0.066(5) 0.038(4) 0.028(4) -0.005(4) -0.011(4)
C12 0.044(4) 0.061(5) 0.043(4) 0.028(4) 0.010(3) -0.019(4)
C13 0.043(4) 0.053(4) 0.034(3) 0.004(3) 0.016(3) -0.024(3)
C14 0.069(5) 0.061(5) 0.034(3) 0.011(3) 0.020(3) -0.024(4)
C15 0.085(5) 0.085(6) 0.044(4) 0.017(4) 0.013(4) -0.036(5)
C16 0.123(6) 0.088(7) 0.067(5) 0.009(5) 0.035(5) -0.030(5)
C17 0.110(6) 0.113(9) 0.063(5) -0.005(5) 0.043(5) -0.024(6)
C18 0.101(6) 0.081(7) 0.084(6) -0.018(5) 0.042(5) -0.018(6)
C19 0.091(6) 0.055(5) 0.065(5) 0.005(4) 0.060(5) -0.010(5)
C20 0.034(3) 0.035(4) 0.034(3) 0.006(3) 0.008(3) -0.007(3)
C21 0.028(3) 0.037(4) 0.024(3) 0.007(3) 0.003(2) -0.003(3)
C22 0.031(3) 0.039(4) 0.031(3) 0.002(3) 0.006(3) -0.004(3)
C23 0.032(3) 0.067(5) 0.034(4) 0.012(3) 0.003(3) -0.020(3)
C24 0.050(4) 0.070(6) 0.063(5) 0.024(4) 0.014(4) -0.022(4)
C25 0.055(4) 0.063(5) 0.055(5) 0.016(4) 0.011(4) -0.026(4)
C26 0.025(3) 0.047(4) 0.061(5) 0.014(4) 0.002(3) -0.004(3)
C27 0.029(3) 0.051(4) 0.052(4) 0.013(4) 0.001(3) 0.006(3)
C28 0.043(4) 0.037(4) 0.071(5) -0.001(4) 0.014(4) -0.017(3)
C29 0.052(4) 0.063(6) 0.082(6) -0.021(5) 0.015(4) -0.026(4)
C30 0.055(5) 0.107(8) 0.074(6) -0.010(6) -0.028(5) -0.023(5)
C31 0.074(6) 0.056(5) 0.079(6) -0.018(5) 0.015(5) -0.033(5)
C32 0.021(3) 0.027(3) 0.027(3) 0.003(2) -0.005(2) -0.001(2)
C33 0.026(3) 0.020(3) 0.025(3) 0.007(2) 0.005(2) 0.007(2)
C34 0.025(3) 0.023(3) 0.024(3) 0.001(2) 0.011(2) -0.003(2)
C35 0.021(3) 0.047(4) 0.023(3) 0.002(3) 0.000(2) -0.004(3)
C36 0.023(3) 0.025(3) 0.028(3) 0.002(2) 0.007(2) -0.002(2)
C37 0.029(3) 0.035(3) 0.022(3) 0.006(3) 0.000(2) 0.003(3)
C38 0.022(3) 0.035(4) 0.027(3) 0.002(3) 0.001(2) -0.010(3)
C39 0.031(3) 0.033(3) 0.030(3) -0.003(3) 0.001(3) -0.006(3)
C40 0.036(3) 0.045(4) 0.041(4) -0.001(3) 0.001(3) -0.019(3)
C41 0.063(5) 0.083(6) 0.021(3) -0.007(4) 0.001(3) -0.009(4)
C42 0.055(5) 0.060(5) 0.048(5) -0.002(4) -0.008(4) -0.011(4)
C43 0.023(3) 0.041(4) 0.041(4) 0.002(3) 0.007(3) -0.006(3)
C44 0.044(4) 0.052(5) 0.060(5) 0.011(4) 0.010(4) 0.012(4)
C45 0.049(4) 0.071(6) 0.088(7) 0.015(5) 0.028(5) 0.004(4)
C46 0.041(4) 0.058(6) 0.095(7) 0.006(5) -0.007(5) 0.004(4)
C47 0.042(4) 0.064(6) 0.070(6) 0.006(5) -0.017(4) 0.002(4)
C48 0.108(7) 0.087(7) 0.030(4) -0.021(4) 0.021(5) -0.031(6)
C49 0.079(6) 0.069(6) 0.041(5) -0.010(4) 0.018(4) -0.001(5)
C50 0.067(5) 0.056(5) 0.084(7) -0.032(5) 0.026(5) -0.010(4)
C51 0.055(4) 0.051(5) 0.043(4) -0.004(3) 0.017(3) 0.001(4)
C52 0.038(3) 0.028(3) 0.030(3) -0.004(3) 0.008(3) -0.007(3)
C53 0.037(3) 0.032(4) 0.032(3) 0.015(3) 0.000(3) 0.003(3)
C54 0.032(3) 0.031(3) 0.032(3) 0.006(3) 0.008(3) 0.000(3)
C55 0.026(3) 0.032(3) 0.028(3) -0.004(3) 0.005(2) -0.003(3)
C56 0.028(3) 0.024(3) 0.020(3) 0.000(2) 0.007(2) 0.002(2)
C57 0.029(4) 0.022(4) 0.015(4) 0.000 0.004(3) 0.000
C58 0.052(4) 0.041(4) 0.031(3) 0.004(3) 0.013(3) -0.005(3)
C59 0.036(3) 0.030(3) 0.039(4) 0.013(3) 0.004(3) -0.009(3)
C60 0.048(4) 0.043(4) 0.053(4) 0.005(4) 0.012(3) -0.008(3)
C61 0.043(4) 0.031(4) 0.046(4) -0.003(3) 0.011(3) -0.015(3)
C62 0.065(5) 0.066(6) 0.049(4) 0.021(4) 0.004(4) -0.037(4)
C63 0.085(7) 0.147(12) 0.060(6) 0.023(7) 0.020(5) -0.016(7)
C64 0.108(8) 0.134(11) 0.055(6) 0.047(6) -0.006(6) -0.054(8)
C65 0.112(9) 0.067(7) 0.131(11) 0.048(7) 0.013(8) -0.017(7)
C66 0.036(4) 0.062(5) 0.059(5) 0.025(4) 0.001(3) -0.006(4)
C67 0.103(8) 0.074(7) 0.062(6) 0.026(5) 0.022(6) -0.006(6)
C68 0.048(5) 0.070(8) 0.188(14) 0.014(8) -0.018(7) 0.009(5)
C69 0.050(5) 0.091(8) 0.102(8) 0.035(7) -0.028(5) -0.003(5)

loop_
_atom_type_symbol
_atom_type_description
_atom_type_scat_dispersion_real
_atom_type_scat_dispersion_imag
_atom_type_scat_source
C C 0.0030 0.0020 'International Tables Vol C Tables 4.2.6.8 and 6.1.1.4'
H H 0.0000 0.0000 'International Tables Vol C Tables 4.2.6.8 and 6.1.1.4'
Cl Cl 0.1480 0.1590 'International Tables Vol C Tables 4.2.6.8 and 6.1.1.4'
O O 0.0110 0.0060 'International Tables Vol C Tables 4.2.6.8 and 6.1.1.4'
S S 0.1250 0.1230 'International Tables Vol C Tables 4.2.6.8 and 6.1.1.4'

loop_
_geom_angle_atom_site_label_1
_geom_angle_atom_site_label_2
_geom_angle_atom_site_label_3
_geom_angle
_geom_angle_site_symmetry_1
_geom_angle_site_symmetry_3
Cl1 C1 H1 108.2 . .
Cl2 C1 Cl1 111.6(5) . .
Cl2 C1 H1 108.2 . .
C2 C1 Cl1 103.3(8) . .
C2 C1 Cl2 117.1(8) . .
C2 C1 H1 108.2 . .
Cl3 C2 H2 110.3 . .
Cl4 C2 Cl3 106.1(6) . .
Cl4 C2 H2 110.3 . .
C1 C2 Cl3 106.3(8) . .
C1 C2 Cl4 113.3(7) . .
C1 C2 H2 110.3 . .
Cl5 C3 H3 109.6 . .
Cl6 C3 Cl5 109.7(6) . .
Cl6 C3 H3 109.6 . .
C4 C3 Cl5 101.1(13) . .
C4 C3 Cl6 116.9(11) . .
C4 C3 H3 109.6 . .
Cl7 C4 Cl8 108.8(12) . .
Cl7 C4 H4 109.6 . .
Cl8 C4 H4 109.6 . .
C3 C4 Cl7 116.7(14) . .
C3 C4 Cl8 102.1(14) . .
C3 C4 H4 109.6 . .
Cl9 C5 H5 109.2 . .
Cl10 C5 Cl9 107.9(8) . .
Cl10 C5 H5 109.2 . .
C6 C5 Cl9 101.3(13) . .
C6 C5 Cl10 119.6(11) . .
C6 C5 H5 109.2 . .
Cl11 C6 H6 109.5 . .
Cl12 C6 Cl11 110.0(11) . .
Cl12 C6 H6 109.5 . .
C5 C6 Cl11 99.3(14) . .
C5 C6 Cl12 118.3(13) . .
C5 C6 H6 109.5 . .
Cl13 C7 Cl14 104.6(9) . .
Cl13 C7 H7 105.1 . .
Cl14 C7 H7 105.1 . .
C8 C7 Cl13 132.0(13) . .
C8 C7 Cl14 102.4(10) . .
C8 C7 H7 105.1 . .
Cl15 C8 Cl16 114.0(10) . .
Cl15 C8 H8 110.3 . .
Cl16 C8 H8 110.3 . .
C7 C8 Cl15 106.4(11) . .
C7 C8 Cl16 105.3(12) . .
C7 C8 H8 110.3 . .
O1 S1 O2 116.8(4) . .
O1 S1 C11 109.9(4) . .
O1 S1 C15 110.1(4) . .
O2 S1 C11 109.8(5) . .
O2 S1 C15 107.6(5) . .
C11 S1 C15 101.6(4) . .
O3 S2 C41 109.4(4) . .
O3 S2 C42 108.6(4) . .
O4 S2 O3 116.5(4) . .
O4 S2 C41 111.2(4) . .
O4 S2 C42 108.4(4) . .
C41 S2 C42 101.5(4) . .
C12 C11 S1 124.3(7) . .
C69 C11 S1 118.2(7) . .
C69 C11 C12 117.4(9) . .
C11 C12 C13 120.7(8) . .
C66 C12 C11 117.3(7) . .
C66 C12 C13 121.9(7) . .
C12 C13 C14 116.1(6) . .
C12 C13 C20 111.6(5) . .
C12 C13 C23 109.6(7) . .
C20 C13 C14 106.8(6) . .
C23 C13 C14 110.9(6) . .
C23 C13 C20 100.8(5) . .
C15 C14 C13 119.4(8) . .
C19 C14 C13 119.4(7) . .
C19 C14 C15 121.1(9) . .
C14 C15 S1 125.7(8) . .
C14 C15 C16 117.2(10) . .
C16 C15 S1 116.9(8) . .
C15 C16 H16 119.3 . .
C17 C16 C15 121.5(12) . .
C17 C16 H16 119.3 . .
C16 C17 H17 119.2 . .
C16 C17 C18 121.6(12) . .
C18 C17 H17 119.2 . .
C17 C18 H18 121.1 . .
C17 C18 C19 117.8(12) . .
C19 C18 H18 121.1 . .
C14 C19 C18 120.7(10) . .
C14 C19 H19 119.6 . .
C18 C19 H19 119.6 . .
C21 C20 C13 108.4(5) . .
C35 C20 C13 129.4(5) . .
C35 C20 C21 122.2(5) . .
C20 C21 C22 110.7(5) . .
C20 C21 C32 120.2(5) . .
C32 C21 C22 129.0(5) . .
C23 C22 C21 107.5(5) . .
C27 C22 C21 130.6(6) . .
C27 C22 C23 122.0(6) . .
C22 C23 C13 112.3(6) . .
C22 C23 C24 120.1(6) . .
C24 C23 C13 127.5(6) . .
C23 C24 H24 121.7 . .
C23 C24 C25 116.6(7) . .
C25 C24 H24 121.7 . .
C24 C25 H25 117.7 . .
C26 C25 C24 124.5(7) . .
C26 C25 H25 117.7 . .
C25 C26 C27 116.5(6) . .
C25 C26 C28 120.8(6) . .
C27 C26 C28 122.7(7) . .
C22 C27 C26 120.4(7) . .
C22 C27 H27 119.8 . .
C26 C27 H27 119.8 . .
C26 C28 C31 107.5(6) . .
C29 C28 C26 108.5(7) . .
C29 C28 C31 109.9(7) . .
C30 C28 C26 112.0(6) . .
C30 C28 C29 107.5(7) . .
C30 C28 C31 111.4(8) . .
C28 C29 H29A 109.5 . .
C28 C29 H29B 109.5 . .
C28 C29 H29C 109.5 . .
H29A C29 H29B 109.5 . .
H29A C29 H29C 109.5 . .
H29B C29 H29C 109.5 . .
C28 C30 H30A 109.5 . .
C28 C30 H30B 109.5 . .
C28 C30 H30C 109.5 . .
H30A C30 H30B 109.5 . .
H30A C30 H30C 109.5 . .
H30B C30 H30C 109.5 . .
C28 C31 H31A 109.5 . .
C28 C31 H31B 109.5 . .
C28 C31 H31C 109.5 . .
H31A C31 H31B 109.5 . .
H31A C31 H31C 109.5 . .
H31B C31 H31C 109.5 . .
C21 C32 H32 122.2 . .
C33 C32 C21 115.6(5) . .
C33 C32 H32 122.2 . .
C32 C33 C57 125.6(5) . .
C34 C33 C32 123.5(5) . .
C34 C33 C57 111.0(5) . .
C33 C34 C35 122.1(5) . .
C33 C34 C36 109.5(5) . .
C35 C34 C36 128.4(5) . .
C20 C35 H35 121.8 . .
C34 C35 C20 116.5(5) . .
C34 C35 H35 121.8 . .
C37 C36 C34 132.3(5) . .
C37 C36 C56 119.9(5) . .
C56 C36 C34 107.7(5) . .
C36 C37 H37 121.3 . .
C38 C37 C36 117.4(5) . .
C38 C37 H37 121.3 . .
C37 C38 C39 126.4(5) . .
C54 C38 C37 122.3(5) . .
C54 C38 C39 111.3(5) . .
C40 C39 C38 111.2(5) . .
C40 C39 C43 117.4(5) . .
C40 C39 C52 109.1(5) . .
C43 C39 C38 109.9(5) . .
C43 C39 C52 108.4(5) . .
C52 C39 C38 99.1(4) . .
C41 C40 C39 121.0(7) . .
C51 C40 C39 120.7(6) . .
C51 C40 C41 118.3(7) . .
C40 C41 S2 124.4(6) . .
C40 C41 C48 117.6(8) . .
C48 C41 S2 117.5(6) . .
C43 C42 S2 119.4(6) . .
C47 C42 S2 117.1(7) . .
C47 C42 C43 122.9(8) . .
C42 C43 C39 124.6(6) . .
C42 C43 C44 115.5(6) . .
C44 C43 C39 119.8(6) . .
C43 C44 H44 121.1 . .
C45 C44 C43 117.8(8) . .
C45 C44 H44 121.1 . .
C44 C45 H45 117.5 . .
C46 C45 C44 124.9(9) . .
C46 C45 H45 117.5 . .
C45 C46 H46 120.5 . .
C45 C46 C47 119.0(8) . .
C47 C46 H46 120.5 . .
C42 C47 C46 119.8(8) . .
C42 C47 H47 120.1 . .
C46 C47 H47 120.1 . .
C41 C48 H48 119.3 . .
C49 C48 C41 121.4(8) . .
C49 C48 H48 119.3 . .
C48 C49 H49 120.9 . .
C50 C49 C48 118.3(8) . .
C50 C49 H49 120.9 . .
C49 C50 H50 118.2 . .
C49 C50 C51 123.6(9) . .
C51 C50 H50 118.2 . .
C40 C51 H51 119.7 . .
C50 C51 C40 120.6(8) . .
C50 C51 H51 119.7 . .
C53 C52 C39 111.9(5) . .
C61 C52 C39 128.5(6) . .
C61 C52 C53 119.6(6) . .
C52 C53 C54 107.5(5) . .
C52 C53 C58 122.4(6) . .
C58 C53 C54 130.1(6) . .
C38 C54 C53 110.2(5) . .
C38 C54 C55 122.2(6) . .
C55 C54 C53 127.6(5) . .
C54 C55 H55 122.0 . .
C56 C55 C54 116.0(5) . .
C56 C55 H55 122.0 . .
C36 C56 C57 110.8(4) . .
C55 C56 C36 122.0(5) . .
C55 C56 C57 127.1(5) . .
C33 C57 C33 112.8(7) 2_656 .
C56 C57 C33 114.2(3) . 2_656
C56 C57 C33 101.1(3) 2_656 2_656
C56 C57 C33 101.1(3) . .
C56 C57 C33 114.2(3) 2_656 .
C56 C57 C56 114.2(7) 2_656 .
C53 C58 H58 121.2 . .
C59 C58 C53 117.6(6) . .
C59 C58 H58 121.2 . .
C58 C59 C60 119.9(6) . .
C58 C59 C62 120.7(6) . .
C60 C59 C62 119.3(6) . .
C59 C60 H60 119.2 . .
C61 C60 C59 121.6(7) . .
C61 C60 H60 119.2 . .
C52 C61 C60 118.7(6) . .
C52 C61 H61 120.6 . .
C60 C61 H61 120.6 . .
C59 C62 C63 106.9(7) . .
C59 C62 C65 111.5(8) . .
C64 C62 C59 112.2(6) . .
C64 C62 C63 108.9(9) . .
C64 C62 C65 106.5(9) . .
C65 C62 C63 110.8(9) . .
C62 C63 H63A 109.5 . .
C62 C63 H63B 109.5 . .
C62 C63 H63C 109.5 . .
H63A C63 H63B 109.5 . .
H63A C63 H63C 109.5 . .
H63B C63 H63C 109.5 . .
C62 C64 H64A 109.5 . .
C62 C64 H64B 109.5 . .
C62 C64 H64C 109.5 . .
H64A C64 H64B 109.5 . .
H64A C64 H64C 109.5 . .
H64B C64 H64C 109.5 . .
C62 C65 H65A 109.5 . .
C62 C65 H65B 109.5 . .
C62 C65 H65C 109.5 . .
H65A C65 H65B 109.5 . .
H65A C65 H65C 109.5 . .
H65B C65 H65C 109.5 . .
C12 C66 H66 118.9 . .
C12 C66 C67 122.1(9) . .
C67 C66 H66 118.9 . .
C66 C67 H67 117.2 . .
C68 C67 C66 125.5(12) . .
C68 C67 H67 117.2 . .
C67 C68 H68 122.3 . .
C67 C68 C69 115.5(10) . .
C69 C68 H68 122.3 . .
C11 C69 H69 119.0 . .
C68 C69 C11 122.0(9) . .
C68 C69 H69 119.0 . .

loop_
_geom_bond_atom_site_label_1
_geom_bond_atom_site_label_2
_geom_bond_distance
_geom_bond_site_symmetry_2
Cl1 C1 1.809(12) .
Cl2 C1 1.779(10) .
Cl3 C2 1.909(12) .
Cl4 C2 1.805(9) .
C1 H1 1.0000 .
C1 C2 1.365(12) .
C2 H2 1.0000 .
Cl5 C3 1.909(15) .
Cl6 C3 1.729(12) .
Cl7 C4 1.784(14) .
Cl8 C4 1.84(3) .
C3 H3 1.0000 .
C3 C4 1.39(2) .
C4 H4 1.0000 .
Cl9 C5 1.838(16) .
Cl10 C5 1.740(14) .
Cl11 C6 1.96(2) .
Cl12 C6 1.671(19) .
C5 H5 1.0000 .
C5 C6 1.35(2) .
C6 H6 1.0000 .
Cl13 C7 1.629(16) .
Cl14 C7 1.833(17) .
Cl15 C8 1.665(15) .
Cl16 C8 1.83(2) .
C7 H7 1.0000 .
C7 C8 1.53(2) .
C8 H8 1.0000 .
S1 O1 1.414(6) .
S1 O2 1.445(6) .
S1 C11 1.684(10) .
S1 C15 1.763(11) .
S2 O3 1.425(6) .
S2 O4 1.419(6) .
S2 C41 1.706(10) .
S2 C42 1.757(9) .
C11 C12 1.448(10) .
C11 C69 1.444(13) .
C12 C13 1.494(11) .
C12 C66 1.341(12) .
C13 C14 1.620(11) .
C13 C20 1.555(9) .
C13 C23 1.523(9) .
C14 C15 1.335(12) .
C14 C19 1.321(13) .
C15 C16 1.465(16) .
C16 H16 0.9500 .
C16 C17 1.245(16) .
C17 H17 0.9500 .
C17 C18 1.376(16) .
C18 H18 0.9500 .
C18 C19 1.410(14) .
C19 H19 0.9500 .
C20 C21 1.418(9) .
C20 C35 1.394(9) .
C21 C22 1.452(9) .
C21 C32 1.428(8) .
C22 C23 1.396(9) .
C22 C27 1.382(9) .
C23 C24 1.401(10) .
C24 H24 0.9500 .
C24 C25 1.406(11) .
C25 H25 0.9500 .
C25 C26 1.405(11) .
C26 C27 1.405(10) .
C26 C28 1.539(10) .
C27 H27 0.9500 .
C28 C29 1.525(11) .
C28 C30 1.510(13) .
C28 C31 1.557(12) .
C29 H29A 0.9800 .
C29 H29B 0.9800 .
C29 H29C 0.9800 .
C30 H30A 0.9800 .
C30 H30B 0.9800 .
C30 H30C 0.9800 .
C31 H31A 0.9800 .
C31 H31B 0.9800 .
C31 H31C 0.9800 .
C32 H32 0.9500 .
C32 C33 1.390(8) .
C33 C34 1.376(8) .
C33 C57 1.549(7) .
C34 C35 1.388(8) .
C34 C36 1.480(8) .
C35 H35 0.9500 .
C36 C37 1.391(8) .
C36 C56 1.422(8) .
C37 H37 0.9500 .
C37 C38 1.389(9) .
C38 C39 1.565(8) .
C38 C54 1.369(8) .
C39 C40 1.482(10) .
C39 C43 1.519(9) .
C39 C52 1.555(9) .
C40 C41 1.414(10) .
C40 C51 1.394(11) .
C41 C48 1.450(13) .
C42 C43 1.405(10) .
C42 C47 1.376(12) .
C43 C44 1.439(11) .
C44 H44 0.9500 .
C44 C45 1.399(11) .
C45 H45 0.9500 .
C45 C46 1.307(13) .
C46 H46 0.9500 .
C46 C47 1.379(14) .
C47 H47 0.9500 .
C48 H48 0.9500 .
C48 C49 1.385(14) .
C49 H49 0.9500 .
C49 C50 1.325(12) .
C50 H50 0.9500 .
C50 C51 1.386(11) .
C51 H51 0.9500 .
C52 C53 1.398(9) .
C52 C61 1.378(9) .
C53 C54 1.480(9) .
C53 C58 1.408(9) .
C54 C55 1.400(8) .
C55 H55 0.9500 .
C55 C56 1.396(8) .
C56 C57 1.523(7) .
C57 C33 1.549(7) 2_656
C57 C56 1.523(7) 2_656
C58 H58 0.9500 .
C58 C59 1.380(10) .
C59 C60 1.413(10) .
C59 C62 1.520(10) .
C60 H60 0.9500 .
C60 C61 1.393(10) .
C61 H61 0.9500 .
C62 C63 1.566(15) .
C62 C64 1.518(13) .
C62 C65 1.561(15) .
C63 H63A 0.9800 .
C63 H63B 0.9800 .
C63 H63C 0.9800 .
C64 H64A 0.9800 .
C64 H64B 0.9800 .
C64 H64C 0.9800 .
C65 H65A 0.9800 .
C65 H65B 0.9800 .
C65 H65C 0.9800 .
C66 H66 0.9500 .
C66 C67 1.355(13) .
C67 H67 0.9500 .
C67 C68 1.343(16) .
C68 H68 0.9500 .
C68 C69 1.384(18) .
C69 H69 0.9500 .

loop_
_geom_torsion_atom_site_label_1
_geom_torsion_atom_site_label_2
_geom_torsion_atom_site_label_3
_geom_torsion_atom_site_label_4
_geom_torsion
_geom_torsion_site_symmetry_4
Cl1 C1 C2 Cl3 -172.7(4) .
Cl1 C1 C2 Cl4 71.2(8) .
Cl2 C1 C2 Cl3 64.2(8) .
Cl2 C1 C2 Cl4 -51.9(11) .
Cl5 C3 C4 Cl7 -64.8(16) .
Cl5 C3 C4 Cl8 176.6(5) .
Cl6 C3 C4 Cl7 54(2) .
Cl6 C3 C4 Cl8 -64.4(11) .
Cl9 C5 C6 Cl11 -168.9(6) .
Cl9 C5 C6 Cl12 72.2(16) .
Cl10 C5 C6 Cl11 72.8(13) .
Cl10 C5 C6 Cl12 -46(2) .
Cl13 C7 C8 Cl15 74.4(18) .
Cl13 C7 C8 Cl16 -46.8(18) .
Cl14 C7 C8 Cl15 -162.6(10) .
Cl14 C7 C8 Cl16 76.2(11) .
S1 C11 C12 C13 5.2(10) .
S1 C11 C12 C66 -171.3(6) .
S1 C11 C69 C68 170.3(10) .
S1 C15 C16 C17 -176.5(10) .
S2 C41 C48 C49 167.3(8) .
S2 C42 C43 C39 -12.1(10) .
S2 C42 C43 C44 170.7(6) .
S2 C42 C47 C46 -173.2(7) .
O1 S1 C11 C12 87.7(7) .
O1 S1 C11 C69 -87.7(8) .
O1 S1 C15 C14 -87.8(9) .
O1 S1 C15 C16 87.3(8) .
O2 S1 C11 C12 -142.6(7) .
O2 S1 C11 C69 42.0(9) .
O2 S1 C15 C14 143.9(8) .
O2 S1 C15 C16 -40.9(9) .
O3 S2 C41 C40 81.1(8) .
O3 S2 C41 C48 -90.6(7) .
O3 S2 C42 C43 -83.1(7) .
O3 S2 C42 C47 88.4(7) .
O4 S2 C41 C40 -148.7(7) .
O4 S2 C41 C48 39.6(8) .
O4 S2 C42 C43 149.3(6) .
O4 S2 C42 C47 -39.2(8) .
C11 S1 C15 C14 28.6(9) .
C11 S1 C15 C16 -156.2(7) .
C11 C12 C13 C14 24.7(9) .
C11 C12 C13 C20 -98.0(7) .
C11 C12 C13 C23 151.2(6) .
C11 C12 C66 C67 -2.3(11) .
C12 C11 C69 C68 -5.4(15) .
C12 C13 C14 C15 -25.2(9) .
C12 C13 C14 C19 154.7(7) .
C12 C13 C20 C21 -111.9(7) .
C12 C13 C20 C35 66.2(10) .
C12 C13 C23 C22 112.4(7) .
C12 C13 C23 C24 -63.8(11) .
C12 C66 C67 C68 1.4(16) .
C13 C12 C66 C67 -178.8(7) .
C13 C14 C15 S1 -4.4(11) .
C13 C14 C15 C16 -179.6(7) .
C13 C14 C19 C18 178.8(8) .
C13 C20 C21 C22 -2.2(8) .
C13 C20 C21 C32 178.4(6) .
C13 C20 C35 C34 -178.7(6) .
C13 C23 C24 C25 177.5(8) .
C14 C13 C20 C21 120.2(6) .
C14 C13 C20 C35 -61.7(9) .
C14 C13 C23 C22 -118.1(7) .
C14 C13 C23 C24 65.7(11) .
C14 C15 C16 C17 -0.9(15) .
C15 S1 C11 C12 -28.9(8) .
C15 S1 C11 C69 155.7(7) .
C15 C14 C19 C18 -1.3(13) .
C15 C16 C17 C18 2.0(19) .
C16 C17 C18 C19 -2.6(18) .
C17 C18 C19 C14 2.2(14) .
C19 C14 C15 S1 175.7(7) .
C19 C14 C15 C16 0.6(12) .
C20 C13 C14 C15 100.0(8) .
C20 C13 C14 C19 -80.1(8) .
C20 C13 C23 C22 -5.3(8) .
C20 C13 C23 C24 178.5(8) .
C20 C21 C22 C23 -1.2(8) .
C20 C21 C22 C27 179.1(7) .
C20 C21 C32 C33 0.3(9) .
C21 C20 C35 C34 -0.9(10) .
C21 C22 C23 C13 4.3(9) .
C21 C22 C23 C24 -179.2(8) .
C21 C22 C27 C26 178.5(7) .
C21 C32 C33 C34 0.0(8) .
C21 C32 C33 C57 -179.8(5) .
C22 C21 C32 C33 -179.0(6) .
C22 C23 C24 C25 1.6(13) .
C23 C13 C14 C15 -151.0(7) .
C23 C13 C14 C19 28.9(9) .
C23 C13 C20 C21 4.3(7) .
C23 C13 C20 C35 -177.6(7) .
C23 C22 C27 C26 -1.1(11) .
C23 C24 C25 C26 -3.4(14) .
C24 C25 C26 C27 2.8(13) .
C24 C25 C26 C28 -179.2(8) .
C25 C26 C27 C22 -0.5(11) .
C25 C26 C28 C29 -60.0(10) .
C25 C26 C28 C30 -178.6(8) .
C25 C26 C28 C31 58.8(10) .
C27 C22 C23 C13 -176.0(7) .
C27 C22 C23 C24 0.5(12) .
C27 C26 C28 C29 117.8(8) .
C27 C26 C28 C30 -0.7(11) .
C27 C26 C28 C31 -123.4(8) .
C28 C26 C27 C22 -178.4(7) .
C32 C21 C22 C23 178.1(7) .
C32 C21 C22 C27 -1.5(12) .
C32 C33 C34 C35 -0.7(9) .
C32 C33 C34 C36 178.7(5) .
C32 C33 C57 C33 57.7(5) 2_656
C32 C33 C57 C56 -56.9(8) 2_656
C32 C33 C57 C56 180.0(5) .
C33 C34 C35 C20 1.2(9) .
C33 C34 C36 C37 179.4(6) .
C33 C34 C36 C56 2.2(6) .
C34 C33 C57 C33 -122.1(5) 2_656
C34 C33 C57 C56 0.2(6) .
C34 C33 C57 C56 123.3(5) 2_656
C34 C36 C37 C38 178.2(6) .
C34 C36 C56 C55 -178.2(5) .
C34 C36 C56 C57 -2.1(6) .
C35 C20 C21 C22 179.6(6) .
C35 C20 C21 C32 0.1(10) .
C35 C34 C36 C37 -1.2(11) .
C35 C34 C36 C56 -178.4(6) .
C36 C34 C35 C20 -178.2(6) .
C36 C37 C38 C39 -179.4(6) .
C36 C37 C38 C54 2.9(9) .
C36 C56 C57 C33 122.6(5) 2_656
C36 C56 C57 C33 1.2(6) .
C36 C56 C57 C56 -121.8(5) 2_656
C37 C36 C56 C55 4.3(9) .
C37 C36 C56 C57 -179.7(5) .
C37 C38 C39 C40 66.3(8) .
C37 C38 C39 C43 -65.5(8) .
C37 C38 C39 C52 -179.0(6) .
C37 C38 C54 C53 179.6(6) .
C37 C38 C54 C55 -0.1(10) .
C38 C39 C40 C41 -112.7(7) .
C38 C39 C40 C51 67.7(8) .
C38 C39 C43 C42 113.4(7) .
C38 C39 C43 C44 -69.5(8) .
C38 C39 C52 C53 0.2(7) .
C38 C39 C52 C61 179.6(7) .
C38 C54 C55 C56 -0.8(9) .
C39 C38 C54 C53 1.6(7) .
C39 C38 C54 C55 -178.1(6) .
C39 C40 C41 S2 12.6(10) .
C39 C40 C41 C48 -175.7(7) .
C39 C40 C51 C50 178.4(7) .
C39 C43 C44 C45 -175.1(7) .
C39 C52 C53 C54 0.6(7) .
C39 C52 C53 C58 178.7(6) .
C39 C52 C61 C60 179.6(7) .
C40 C39 C43 C42 -15.0(10) .
C40 C39 C43 C44 162.1(6) .
C40 C39 C52 C53 116.6(6) .
C40 C39 C52 C61 -64.0(8) .
C40 C41 C48 C49 -5.0(13) .
C41 S2 C42 C43 32.1(7) .
C41 S2 C42 C47 -156.4(7) .
C41 C40 C51 C50 -1.3(11) .
C41 C48 C49 C50 3.1(14) .
C42 S2 C41 C40 -33.6(8) .
C42 S2 C41 C48 154.8(7) .
C42 C43 C44 C45 2.3(11) .
C43 C39 C40 C41 15.1(9) .
C43 C39 C40 C51 -164.5(6) .
C43 C39 C52 C53 -114.4(6) .
C43 C39 C52 C61 65.0(9) .
C43 C42 C47 C46 -2.0(13) .
C43 C44 C45 C46 -2.2(14) .
C44 C45 C46 C47 0.0(15) .
C45 C46 C47 C42 2.2(14) .
C47 C42 C43 C39 177.0(7) .
C47 C42 C43 C44 -0.2(11) .
C48 C49 C50 C51 -0.2(14) .
C49 C50 C51 C40 -0.7(13) .
C51 C40 C41 S2 -167.8(6) .
C51 C40 C41 C48 3.9(11) .
C52 C39 C40 C41 139.0(6) .
C52 C39 C40 C51 -40.7(8) .
C52 C39 C43 C42 -139.2(7) .
C52 C39 C43 C44 37.9(8) .
C52 C53 C54 C38 -1.4(7) .
C52 C53 C54 C55 178.2(6) .
C52 C53 C58 C59 -0.1(10) .
C53 C52 C61 C60 -1.0(10) .
C53 C54 C55 C56 179.6(6) .
C53 C58 C59 C60 2.6(10) .
C53 C58 C59 C62 179.9(7) .
C54 C38 C39 C40 -115.8(6) .
C54 C38 C39 C43 112.4(6) .
C54 C38 C39 C52 -1.1(7) .
C54 C53 C58 C59 177.6(7) .
C54 C55 C56 C36 -1.3(8) .
C54 C55 C56 C57 -176.7(5) .
C55 C56 C57 C33 177.0(6) .
C55 C56 C57 C33 -61.6(8) 2_656
C55 C56 C57 C56 54.0(5) 2_656
C56 C36 C37 C38 -4.9(8) .
C57 C33 C34 C35 179.1(5) .
C57 C33 C34 C36 -1.5(6) .
C58 C53 C54 C38 -179.3(7) .
C58 C53 C54 C55 0.3(12) .
C58 C59 C60 C61 -4.4(11) .
C58 C59 C62 C63 118.0(8) .
C58 C59 C62 C64 -1.4(12) .
C58 C59 C62 C65 -120.8(9) .
C59 C60 C61 C52 3.6(11) .
C60 C59 C62 C63 -64.7(10) .
C60 C59 C62 C64 176.0(9) .
C60 C59 C62 C65 56.6(10) .
C61 C52 C53 C54 -178.8(6) .
C61 C52 C53 C58 -0.7(10) .
C62 C59 C60 C61 178.2(7) .
C66 C12 C13 C14 -158.9(7) .
C66 C12 C13 C20 78.4(8) .
C66 C12 C13 C23 -32.4(9) .
C66 C67 C68 C69 -2.4(19) .
C67 C68 C69 C11 4.4(19) .
C69 C11 C12 C13 -179.3(7) .
C69 C11 C12 C66 4.1(11) .
